data_4031171
loop_
_publ_author_name
'Ruiz, A.I.'
'Lopez, M.L.'
'Pico, C.'
'Veiga, M.L.'

_publ_section_title
;
 Structural and electrical characterisation of the series La1.33 Nax Mnx
 Ti2-x O6
;
_journal_name_full 'European Journal of Inorganic Chemistry'
_journal_page_first 659
_journal_page_last 664
_journal_volume 2000
_journal_year 2000
_chemical_formula_sum 'La1.33 Mn0.66 Na0.66 O6 Ti1.34'
_chemical_name_systematic '(La1.33 Na0.66) (Mn0.66 Ti1.34) O6'
_space_group_IT_number 74
_symmetry_space_group_name_Hall '-I 2c 2c'
_symmetry_space_group_name_H-M 'I b m m'
_cell_angle_alpha 90
_cell_angle_beta 90
_cell_angle_gamma 90
_cell_formula_units_Z 2
_cell_length_a 5.4881
_cell_length_b 5.4757
_cell_length_c 7.7407
_cell_volume 232.617
_citation_journal_id_ASTM EJICFO
_cod_data_source_file Ruiz_EJICFO_2000_1083.cif
_cod_data_source_block La1.33Mn0.66Na0.66O6Ti1.34
_cod_original_cell_volume 232.6172
_cod_original_sg_symbol_Hall '-I 2b 2 (z,x,y)'
_cod_database_code 4031171

loop_
_symmetry_equiv_pos_as_xyz
x,y,z
x,-y,-z+1/2
-x,y,-z
-x,-y,z+1/2
-x,-y,-z
-x,y,z-1/2
x,-y,z
x,y,-z-1/2
x+1/2,y+1/2,z+1/2
x+1/2,-y+1/2,-z+1
-x+1/2,y+1/2,-z+1/2
-x+1/2,-y+1/2,z+1
-x+1/2,-y+1/2,-z+1/2
-x+1/2,y+1/2,z
x+1/2,-y+1/2,z+1/2
x+1/2,y+1/2,-z

loop_
_atom_site_label
_atom_site_type_symbol
_atom_site_fract_x
_atom_site_fract_y
_atom_site_fract_z
_atom_site_occupancy
_atom_site_U_iso_or_equiv
Ti1 Ti+4 0 0.5 0 0.67 0.0
O1 O-2 0.0481 0.5 0.25 1 0.0
O2 O-2 0.75 0.25 0.0214 1 0.0
La1 La+3 0.0042 0 0.25 0.665 0.0
Mn1 Mn+3 0 0.5 0 0.33 0.0
Na1 Na+1 0.0042 0 0.25 0.33 0.0
